data_4114110
loop_
_publ_author_name
'Yuichi Shimazaki'
'Fumito Tani'
'K\^oichi Fukui'
'Yoshinori Naruta'
'Osamu Yamauchi'

_publ_contact_author_address
;
Faculty of Engineering, Kansai University, Suita, Osaka 564-8680, Japan    
;
_publ_contact_author_email osamuy@ipcku.kansai-u.ac.jp
_publ_contact_author_fax (+81)6-6330-3770
_publ_contact_author_name 'Osamu Yamauchi'
_publ_section_title
;
 One-Electron Oxidized Nickel(II)-(Disalicylidene)diamine Complex:
 Temperature-Dependent Tautomerism between Ni(III)-Phenolate and
 Ni(II)-Phenoxyl Radical States
;
_journal_name_full 'Journal of the American Chemical Society'
_journal_page_first 10512
_journal_page_last 10513
_journal_paper_doi 10.1021/ja035806o
_journal_volume 125
_journal_year 2003
_chemical_formula_sum 'C36 H52 N2 Ni O2'
_chemical_formula_weight 603.52
_space_group_IT_number 19
_symmetry_cell_setting orthorhombic
_symmetry_Int_Tables_number 19
_symmetry_space_group_name_Hall 'P 2ac 2ab'
_symmetry_space_group_name_H-M 'P 21 21 21'
_audit_creation_date 'Mon Dec 16 17:08:27 2002'
_audit_creation_method 'by teXsan'
_cell_angle_alpha 90
_cell_angle_beta 90
_cell_angle_gamma 90
_cell_formula_units_Z 8
_cell_length_a 10.0978(2)
_cell_length_b 26.1707(6)
_cell_length_c 26.6031(7)
_cell_measurement_reflns_used 70405
_cell_measurement_temperature 296.2
_cell_measurement_theta_max 27.5
_cell_measurement_theta_min 1.5
_cell_volume 7030.3(3)
_computing_cell_refinement PROCESS-AUTO
_computing_data_collection PROCESS-AUTO
_computing_data_reduction 'teXsan Ver. 1.11'
_computing_publication_material 'teXsan Ver. 1.11'
_computing_structure_refinement 'teXsan Ver. 1.10'
_computing_structure_solution MULTAN88
_diffrn_detector_area_resol_mean 10.00
_diffrn_measured_fraction_theta_full 0.9894
_diffrn_measured_fraction_theta_max 0.9894
_diffrn_measurement_device_type 'Rigaku RAXIS-RAPID Imaging Plate'
_diffrn_measurement_method \w
_diffrn_radiation_type 'Mo K\a'
_diffrn_radiation_wavelength 0.7107
_diffrn_reflns_av_R_equivalents 0.120
_diffrn_reflns_limit_h_max 13
_diffrn_reflns_limit_h_min 0
_diffrn_reflns_limit_k_max 33
_diffrn_reflns_limit_k_min 0
_diffrn_reflns_limit_l_max 34
_diffrn_reflns_limit_l_min 0
_diffrn_reflns_number 44132
_diffrn_reflns_theta_full 27.48
_diffrn_reflns_theta_max 27.48
_exptl_absorpt_coefficient_mu 0.583
_exptl_absorpt_correction_T_max 0.943
_exptl_absorpt_correction_T_min 0.743
_exptl_absorpt_correction_type multi-scan
_exptl_absorpt_process_details '(Higashi, 1995)'
_exptl_crystal_colour brown
_exptl_crystal_density_diffrn 1.140
_exptl_crystal_description platelet
_exptl_crystal_size_max 0.270
_exptl_crystal_size_mid 0.050
_exptl_crystal_size_min 0.040
_refine_diff_density_max 2.12
_refine_diff_density_min -1.29
_refine_ls_abs_structure_Flack 0.49(4)
_refine_ls_extinction_method none
_refine_ls_goodness_of_fit_ref 0.996
_refine_ls_hydrogen_treatment noref
_refine_ls_number_parameters 776
_refine_ls_number_reflns 8757
_refine_ls_R_factor_gt 0.0783
_refine_ls_shift/su_max 0.4504
_refine_ls_structure_factor_coef Fsqd
_refine_ls_weighting_details 'w = 1/[\s^2^(Fo^2^) + (0.08000(Max(Fo^2^,0) + 2Fc^2^)/3)^2^]'
_refine_ls_weighting_scheme calc
_refine_ls_wR_factor_ref 0.2174
_reflns_number_gt 4161
_reflns_number_total 8757
_reflns_threshold_expression F^2^>2.0\s(F^2^)
_cod_data_source_file ja035806osi20030501_073820.cif
_cod_data_source_block Ni(tbu-salcn)
_cod_original_sg_symbol_H-M 'P 21 21 21 '
_cod_original_formula_sum 'C36 H52 N2 O2 Ni '
_cod_database_code 4114110

loop_
_symmetry_equiv_pos_as_xyz
x,y,z
1/2-x,-y,1/2+z
1/2+x,1/2-y,-z
-x,1/2+y,1/2-z

loop_
_atom_site_label
_atom_site_type_symbol
_atom_site_fract_x
_atom_site_fract_y
_atom_site_fract_z
_atom_site_U_iso_or_equiv
_atom_site_adp_type
_atom_site_occupancy
_atom_site_calc_flag
Ni(1) Ni 0.9788(1) 0.19813(5) 0.28407(5) 0.0211(3) Uani 1.00 d
Ni(2) Ni 0.5009(1) 0.10925(5) 0.27861(5) 0.0250(3) Uani 1.00 d
O(1) O 1.0510(7) 0.2424(2) 0.2372(3) 0.026(2) Uani 1.00 d
O(2) O 0.9114(7) 0.2562(2) 0.3152(3) 0.027(2) Uani 1.00 d
O(3) O 0.4484(7) 0.0471(2) 0.3053(3) 0.030(2) Uani 1.00 d
O(4) O 0.5911(7) 0.0708(3) 0.2315(3) 0.028(2) Uani 1.00 d
N(1) N 1.0620(9) 0.1408(3) 0.2579(3) 0.026(2) Uani 1.00 d
N(2) N 0.8905(9) 0.1531(3) 0.3270(4) 0.028(2) Uani 1.00 d
N(3) N 0.3975(9) 0.1474(3) 0.3219(3) 0.029(2) Uani 1.00 d
N(4) N 0.5687(9) 0.1709(3) 0.2561(3) 0.031(2) Uani 1.00 d
C(1) C 1.127(1) 0.2315(4) 0.1973(4) 0.024(2) Uani 1.00 d
C(2) C 1.160(1) 0.2704(4) 0.1608(4) 0.026(3) Uani 1.00 d
C(3) C 1.250(1) 0.2587(4) 0.1249(4) 0.028(3) Uani 1.00 d
C(4) C 1.312(1) 0.2111(4) 0.1180(4) 0.027(3) Uani 1.00 d
C(5) C 1.278(1) 0.1734(4) 0.1523(4) 0.025(3) Uani 1.00 d
C(6) C 1.184(1) 0.1819(4) 0.1908(4) 0.026(3) Uani 1.00 d
C(7) C 1.148(1) 0.1394(4) 0.2215(4) 0.029(3) Uani 1.00 d
C(8) C 1.037(2) 0.0933(4) 0.2856(6) 0.063(4) Uani 1.00 d
C(9) C 1.068(1) 0.0423(4) 0.2644(5) 0.035(3) Uani 1.00 d
C(10) C 1.027(2) 0.0002(4) 0.2996(6) 0.081(5) Uani 1.00 d
C(11) C 0.903(2) 0.0058(5) 0.3240(7) 0.068(5) Uani 1.00 d
C(12) C 0.870(1) 0.0576(4) 0.3462(5) 0.035(3) Uani 1.00 d
C(13) C 0.912(2) 0.0992(4) 0.3108(6) 0.073(5) Uani 1.00 d
C(14) C 0.815(1) 0.1660(4) 0.3633(4) 0.028(3) Uani 1.00 d
C(15) C 0.7861(10) 0.2161(4) 0.3803(4) 0.023(2) Uani 1.00 d
C(16) C 0.6984(9) 0.2218(4) 0.4220(4) 0.023(2) Uani 1.00 d
C(17) C 0.664(1) 0.2690(4) 0.4402(4) 0.027(3) Uani 1.00 d
C(18) C 0.7224(10) 0.3122(4) 0.4169(4) 0.025(3) Uani 1.00 d
C(19) C 0.8127(10) 0.3095(4) 0.3769(4) 0.024(2) Uani 1.00 d
C(20) C 0.8394(10) 0.2595(4) 0.3559(4) 0.022(2) Uani 1.00 d
C(21) C 1.092(1) 0.3230(4) 0.1644(5) 0.029(2) Uani 1.00 d
C(22) C 1.128(1) 0.3560(4) 0.1193(4) 0.032(3) Uani 1.00 d
C(23) C 1.129(1) 0.3508(4) 0.2133(5) 0.032(3) Uani 1.00 d
C(24) C 0.940(1) 0.3156(4) 0.1621(5) 0.033(3) Uani 1.00 d
C(25) C 1.4076(10) 0.2027(5) 0.0752(4) 0.030(3) Uani 1.00 d
C(26) C 1.463(1) 0.1476(4) 0.0748(4) 0.035(3) Uani 1.00 d
C(27) C 1.339(1) 0.2112(5) 0.0256(4) 0.045(4) Uani 1.00 d
C(28) C 1.524(1) 0.2400(4) 0.0802(5) 0.039(3) Uani 1.00 d
C(29) C 0.571(1) 0.2761(4) 0.4843(4) 0.029(3) Uani 1.00 d
C(30) C 0.513(1) 0.2256(4) 0.5031(4) 0.036(3) Uani 1.00 d
C(31) C 0.454(1) 0.3124(4) 0.4693(4) 0.030(3) Uani 1.00 d
C(32) C 0.646(1) 0.3010(5) 0.5278(4) 0.036(3) Uani 1.00 d
C(33) C 0.876(1) 0.3576(4) 0.3544(5) 0.032(2) Uani 1.00 d
C(34) C 1.028(1) 0.3521(4) 0.3562(4) 0.033(3) Uani 1.00 d
C(35) C 0.831(1) 0.3662(4) 0.3001(4) 0.036(3) Uani 1.00 d
C(36) C 0.841(1) 0.4051(4) 0.3848(5) 0.043(4) Uani 1.00 d
C(37) C 0.382(1) 0.0380(4) 0.3463(4) 0.028(3) Uani 1.00 d
C(38) C 0.368(1) -0.0133(4) 0.3653(4) 0.028(3) Uani 1.00 d
C(39) C 0.291(1) -0.0212(4) 0.4083(4) 0.029(3) Uani 1.00 d
C(40) C 0.225(1) 0.0186(4) 0.4345(5) 0.030(3) Uani 1.00 d
C(41) C 0.241(1) 0.0671(4) 0.4177(4) 0.027(3) Uani 1.00 d
C(42) C 0.320(1) 0.0766(4) 0.3743(4) 0.033(3) Uani 1.00 d
C(43) C 0.330(1) 0.1293(4) 0.3584(4) 0.025(3) Uani 1.00 d
C(44) C 0.390(1) 0.2010(4) 0.3058(5) 0.040(3) Uani 1.00 d
C(45) C 0.336(1) 0.2406(4) 0.3440(5) 0.032(3) Uani 1.00 d
C(46) C 0.343(1) 0.2948(5) 0.3221(6) 0.054(4) Uani 1.00 d
C(47) C 0.475(1) 0.3075(4) 0.3014(5) 0.056(4) Uani 1.00 d
C(48) C 0.530(1) 0.2689(4) 0.2637(4) 0.038(3) Uani 1.00 d
C(49) C 0.525(1) 0.2155(4) 0.2864(5) 0.045(3) Uani 1.00 d
C(50) C 0.655(1) 0.1764(4) 0.2220(5) 0.034(3) Uani 1.00 d
C(51) C 0.705(1) 0.1386(4) 0.1891(4) 0.031(3) Uani 1.00 d
C(52) C 0.787(1) 0.1551(4) 0.1493(5) 0.031(3) Uani 1.00 d
C(53) C 0.826(1) 0.1213(5) 0.1110(4) 0.036(3) Uani 1.00 d
C(54) C 0.781(1) 0.0703(5) 0.1158(5) 0.039(3) Uani 1.00 d
C(55) C 0.701(1) 0.0513(4) 0.1546(4) 0.033(3) Uani 1.00 d
C(56) C 0.660(1) 0.0866(4) 0.1941(4) 0.027(3) Uani 1.00 d
C(57) C 0.439(1) -0.0578(4) 0.3399(5) 0.037(3) Uani 1.00 d
C(58) C 0.420(1) -0.1092(4) 0.3671(5) 0.043(4) Uani 1.00 d
C(59) C 0.385(1) -0.0633(5) 0.2845(5) 0.048(4) Uani 1.00 d
C(60) C 0.592(1) -0.0464(5) 0.3373(5) 0.044(4) Uani 1.00 d
C(61) C 0.139(1) 0.0045(4) 0.4824(4) 0.037(3) Uani 1.00 d
C(62) C 0.031(1) -0.0339(5) 0.4669(5) 0.054(4) Uani 1.00 d
C(63) C 0.072(1) 0.0514(4) 0.5032(5) 0.040(4) Uani 1.00 d
C(64) C 0.228(1) -0.0174(5) 0.5228(5) 0.048(4) Uani 1.00 d
C(65) C 0.909(1) 0.1361(5) 0.0673(5) 0.045(3) Uani 1.00 d
C(66) C 0.830(1) 0.1325(6) 0.0183(5) 0.055(4) Uani 1.00 d
C(67) C 1.034(1) 0.1033(5) 0.0637(6) 0.063(5) Uani 1.00 d
C(68) C 0.955(1) 0.1936(5) 0.0702(5) 0.044(3) Uani 1.00 d
C(69) C 0.652(1) -0.0031(5) 0.1553(5) 0.038(3) Uani 1.00 d
C(70) C 0.702(1) -0.0316(4) 0.2024(5) 0.044(4) Uani 1.00 d
C(71) C 0.703(1) -0.0328(4) 0.1099(5) 0.046(4) Uani 1.00 d
C(72) C 0.499(1) -0.0042(5) 0.1532(5) 0.047(3) Uani 1.00 d
H(1) H 1.2775 0.2866 0.1015 0.0360 Uiso 1.00 calc
H(2) H 1.3211 0.1405 0.1481 0.0347 Uiso 1.00 calc
H(3) H 1.1872 0.1063 0.2132 0.0370 Uiso 1.00 calc
H(4) H 1.0982 0.0950 0.3153 0.0732 Uiso 1.00 calc
H(5) H 1.0153 0.0392 0.2332 0.0409 Uiso 1.00 calc
H(6) H 1.1583 0.0403 0.2544 0.0409 Uiso 1.00 calc
H(7) H 1.0320 -0.0315 0.2827 0.0816 Uiso 1.00 calc
H(8) H 1.0964 -0.0004 0.3259 0.0816 Uiso 1.00 calc
H(9) H 0.8377 -0.0032 0.3001 0.0919 Uiso 1.00 calc
H(10) H 0.9004 -0.0197 0.3508 0.0919 Uiso 1.00 calc
H(11) H 0.7772 0.0585 0.3539 0.0433 Uiso 1.00 calc
H(12) H 0.9179 0.0619 0.3770 0.0433 Uiso 1.00 calc
H(13) H 0.8474 0.0936 0.2809 0.0991 Uiso 1.00 calc
H(14) H 0.7763 0.1389 0.3846 0.0355 Uiso 1.00 calc
H(15) H 0.6619 0.1915 0.4384 0.0331 Uiso 1.00 calc
H(16) H 0.7045 0.3455 0.4320 0.0348 Uiso 1.00 calc
H(17) H 1.2217 0.3593 0.1163 0.0423 Uiso 1.00 calc
H(18) H 1.0971 0.3388 0.0888 0.0423 Uiso 1.00 calc
H(19) H 1.0884 0.3885 0.1205 0.0423 Uiso 1.00 calc
H(20) H 1.1051 0.3314 0.2427 0.0428 Uiso 1.00 calc
H(21) H 1.2214 0.3583 0.2153 0.0428 Uiso 1.00 calc
H(22) H 1.0825 0.3836 0.2164 0.0428 Uiso 1.00 calc
H(23) H 0.8904 0.3457 0.1643 0.0496 Uiso 1.00 calc
H(24) H 0.9149 0.2980 0.1309 0.0496 Uiso 1.00 calc
H(25) H 0.9096 0.2925 0.1890 0.0496 Uiso 1.00 calc
H(26) H 1.3961 0.1236 0.0711 0.0470 Uiso 1.00 calc
H(27) H 1.5265 0.1437 0.0474 0.0470 Uiso 1.00 calc
H(28) H 1.5115 0.1415 0.1054 0.0470 Uiso 1.00 calc
H(29) H 1.3026 0.2443 0.0240 0.0506 Uiso 1.00 calc
H(30) H 1.3974 0.2058 -0.0019 0.0506 Uiso 1.00 calc
H(31) H 1.2671 0.1866 0.0225 0.0506 Uiso 1.00 calc
H(32) H 1.5710 0.2328 0.1110 0.0490 Uiso 1.00 calc
H(33) H 1.5862 0.2350 0.0531 0.0490 Uiso 1.00 calc
H(34) H 1.4948 0.2737 0.0803 0.0490 Uiso 1.00 calc
H(35) H 0.4582 0.2311 0.5323 0.0444 Uiso 1.00 calc
H(36) H 0.4661 0.2080 0.4787 0.0444 Uiso 1.00 calc
H(37) H 0.5869 0.2043 0.5145 0.0444 Uiso 1.00 calc
H(38) H 0.4895 0.3449 0.4598 0.0366 Uiso 1.00 calc
H(39) H 0.4080 0.2986 0.4406 0.0366 Uiso 1.00 calc
H(40) H 0.3940 0.3165 0.4959 0.0366 Uiso 1.00 calc
H(41) H 0.7210 0.2826 0.5368 0.0490 Uiso 1.00 calc
H(42) H 0.6783 0.3357 0.5164 0.0490 Uiso 1.00 calc
H(43) H 0.5916 0.3080 0.5561 0.0490 Uiso 1.00 calc
H(44) H 1.0591 0.3487 0.3899 0.0338 Uiso 1.00 calc
H(45) H 1.0577 0.3227 0.3375 0.0338 Uiso 1.00 calc
H(46) H 1.0717 0.3816 0.3416 0.0338 Uiso 1.00 calc
H(47) H 0.8802 0.3959 0.2858 0.0438 Uiso 1.00 calc
H(48) H 0.8522 0.3381 0.2791 0.0438 Uiso 1.00 calc
H(49) H 0.7406 0.3742 0.2976 0.0438 Uiso 1.00 calc
H(50) H 0.8671 0.4012 0.4185 0.0507 Uiso 1.00 calc
H(51) H 0.8876 0.4346 0.3710 0.0507 Uiso 1.00 calc
H(52) H 0.7488 0.4122 0.3829 0.0507 Uiso 1.00 calc
H(53) H 0.2800 -0.0558 0.4220 0.0375 Uiso 1.00 calc
H(54) H 0.1931 0.0938 0.4342 0.0324 Uiso 1.00 calc
H(55) H 0.2798 0.1544 0.3779 0.0310 Uiso 1.00 calc
H(56) H 0.3309 0.2043 0.2784 0.0478 Uiso 1.00 calc
H(57) H 0.2468 0.2318 0.3541 0.0372 Uiso 1.00 calc
H(58) H 0.3885 0.2386 0.3756 0.0372 Uiso 1.00 calc
H(59) H 0.2810 0.2972 0.2956 0.0647 Uiso 1.00 calc
H(60) H 0.3201 0.3195 0.3476 0.0647 Uiso 1.00 calc
H(61) H 0.4727 0.3415 0.2862 0.0665 Uiso 1.00 calc
H(62) H 0.5387 0.3107 0.3293 0.0665 Uiso 1.00 calc
H(63) H 0.4773 0.2704 0.2335 0.0478 Uiso 1.00 calc
H(64) H 0.6197 0.2775 0.2542 0.0478 Uiso 1.00 calc
H(65) H 0.5820 0.2156 0.3147 0.0533 Uiso 1.00 calc
H(66) H 0.6897 0.2116 0.2180 0.0393 Uiso 1.00 calc
H(67) H 0.8194 0.1900 0.1480 0.0374 Uiso 1.00 calc
H(68) H 0.8081 0.0446 0.0905 0.0469 Uiso 1.00 calc
H(69) H 0.3264 -0.1170 0.3690 0.0485 Uiso 1.00 calc
H(70) H 0.4645 -0.1360 0.3515 0.0485 Uiso 1.00 calc
H(71) H 0.4504 -0.1064 0.4018 0.0485 Uiso 1.00 calc
H(72) H 0.2975 -0.0698 0.2836 0.0614 Uiso 1.00 calc
H(73) H 0.4055 -0.0317 0.2658 0.0614 Uiso 1.00 calc
H(74) H 0.4355 -0.0898 0.2672 0.0614 Uiso 1.00 calc
H(75) H 0.6399 -0.0720 0.3206 0.0629 Uiso 1.00 calc
H(76) H 0.6086 -0.0140 0.3196 0.0629 Uiso 1.00 calc
H(77) H 0.6285 -0.0417 0.3706 0.0629 Uiso 1.00 calc
H(78) H -0.0295 -0.0446 0.4939 0.0805 Uiso 1.00 calc
H(79) H -0.0298 -0.0212 0.4403 0.0805 Uiso 1.00 calc
H(80) H 0.0638 -0.0665 0.4529 0.0805 Uiso 1.00 calc
H(81) H 0.1355 0.0765 0.5127 0.0516 Uiso 1.00 calc
H(82) H 0.0161 0.0655 0.4777 0.0516 Uiso 1.00 calc
H(83) H 0.0198 0.0424 0.5314 0.0516 Uiso 1.00 calc
H(84) H 0.1791 -0.0262 0.5518 0.0597 Uiso 1.00 calc
H(85) H 0.2755 -0.0461 0.5109 0.0597 Uiso 1.00 calc
H(86) H 0.2942 0.0082 0.5332 0.0597 Uiso 1.00 calc
H(87) H 0.7537 0.1565 0.0193 0.0630 Uiso 1.00 calc
H(88) H 0.8813 0.1424 -0.0101 0.0630 Uiso 1.00 calc
H(89) H 0.7953 0.0997 0.0138 0.0630 Uiso 1.00 calc
H(90) H 1.0162 0.0694 0.0604 0.0681 Uiso 1.00 calc
H(91) H 1.0914 0.1151 0.0367 0.0681 Uiso 1.00 calc
H(92) H 1.0886 0.1084 0.0946 0.0681 Uiso 1.00 calc
H(93) H 1.0052 0.2004 0.0996 0.0524 Uiso 1.00 calc
H(94) H 1.0072 0.2029 0.0413 0.0524 Uiso 1.00 calc
H(95) H 0.8790 0.2167 0.0705 0.0524 Uiso 1.00 calc
H(96) H 0.6694 -0.0139 0.2319 0.0520 Uiso 1.00 calc
H(97) H 0.6642 -0.0652 0.2027 0.0520 Uiso 1.00 calc
H(98) H 0.7935 -0.0332 0.2033 0.0520 Uiso 1.00 calc
H(99) H 0.6720 -0.0673 0.1108 0.0504 Uiso 1.00 calc
H(100) H 0.6798 -0.0170 0.0801 0.0504 Uiso 1.00 calc
H(101) H 0.8008 -0.0350 0.1114 0.0504 Uiso 1.00 calc
H(102) H 0.4611 0.0139 0.1808 0.0516 Uiso 1.00 calc
H(103) H 0.4690 0.0109 0.1226 0.0516 Uiso 1.00 calc
H(104) H 0.4671 -0.0389 0.1543 0.0516 Uiso 1.00 calc

loop_
_atom_site_aniso_label
_atom_site_aniso_U_11
_atom_site_aniso_U_22
_atom_site_aniso_U_33
_atom_site_aniso_U_12
_atom_site_aniso_U_13
_atom_site_aniso_U_23
Ni(1) 0.0230(6) 0.0183(6) 0.0221(7) 0.0010(6) 0.0020(7) 0.0021(6)
Ni(2) 0.0262(7) 0.0265(6) 0.0224(7) 0.0028(6) -0.0015(8) -0.0011(6)
O(1) 0.037(4) 0.014(3) 0.027(4) 0.002(3) 0.007(3) 0.003(2)
O(2) 0.039(4) 0.017(3) 0.024(4) 0.004(3) 0.014(3) 0.006(3)
O(3) 0.039(4) 0.020(3) 0.033(4) 0.005(3) 0.002(3) -0.005(3)
O(4) 0.037(4) 0.022(4) 0.024(4) 0.003(3) 0.002(3) -0.005(3)
N(1) 0.032(5) 0.022(4) 0.025(5) 0.012(4) 0.000(4) 0.001(3)
N(2) 0.032(5) 0.020(4) 0.031(5) 0.009(4) 0.013(4) 0.009(3)
N(3) 0.040(6) 0.024(4) 0.023(5) 0.001(4) 0.012(4) 0.002(3)
N(4) 0.039(5) 0.027(3) 0.028(5) 0.004(4) 0.007(4) -0.004(4)
C(1) 0.028(6) 0.021(4) 0.023(5) 0.003(4) -0.004(4) 0.001(4)
C(2) 0.025(5) 0.026(5) 0.026(6) -0.002(4) -0.003(4) 0.010(4)
C(3) 0.028(6) 0.031(5) 0.024(6) -0.001(5) -0.001(4) 0.001(5)
C(4) 0.027(5) 0.030(5) 0.023(6) -0.003(4) 0.001(4) 0.000(4)
C(5) 0.028(5) 0.021(5) 0.025(6) 0.005(5) -0.002(4) -0.003(4)
C(6) 0.026(5) 0.019(4) 0.033(6) -0.001(4) 0.005(4) -0.007(4)
C(7) 0.037(6) 0.020(5) 0.029(6) 0.001(5) 0.009(5) -0.010(4)
C(8) 0.091(10) 0.017(4) 0.08(1) -0.001(7) 0.032(9) 0.014(5)
C(9) 0.035(6) 0.023(5) 0.049(8) -0.004(5) -0.004(6) 0.001(4)
C(10) 0.11(1) 0.016(6) 0.12(1) 0.009(8) 0.07(1) 0.032(7)
C(11) 0.075(9) 0.012(5) 0.12(1) -0.004(6) 0.017(9) 0.015(7)
C(12) 0.025(6) 0.032(6) 0.047(8) 0.001(5) 0.002(6) 0.007(5)
C(13) 0.11(1) 0.013(4) 0.09(1) 0.005(7) 0.08(1) 0.011(6)
C(14) 0.029(6) 0.030(5) 0.025(6) -0.003(5) 0.005(4) -0.001(5)
C(15) 0.022(5) 0.027(4) 0.020(5) -0.002(4) -0.002(4) 0.002(4)
C(16) 0.016(5) 0.028(5) 0.024(6) -0.008(4) -0.005(4) 0.004(4)
C(17) 0.029(6) 0.032(4) 0.019(5) 0.000(5) -0.004(4) 0.003(4)
C(18) 0.022(5) 0.018(5) 0.036(6) 0.009(4) -0.003(4) -0.009(4)
C(19) 0.024(5) 0.017(4) 0.031(6) 0.008(4) -0.006(4) -0.002(4)
C(20) 0.021(5) 0.020(4) 0.026(5) 0.003(4) 0.005(4) -0.004(4)
C(21) 0.029(4) 0.028(5) 0.029(5) 0.002(4) 0.009(5) 0.003(4)
C(22) 0.050(7) 0.024(6) 0.024(6) 0.009(6) 0.007(6) 0.000(4)
C(23) 0.046(6) 0.012(5) 0.038(6) -0.002(5) 0.004(6) 0.001(5)
C(24) 0.027(4) 0.023(6) 0.050(8) 0.013(5) 0.007(6) 0.010(6)
C(25) 0.023(5) 0.042(5) 0.026(5) 0.001(4) 0.007(4) 0.002(6)
C(26) 0.034(7) 0.038(5) 0.032(7) -0.007(5) 0.011(6) -0.012(5)
C(27) 0.049(8) 0.069(9) 0.017(6) 0.004(7) 0.014(5) 0.007(6)
C(28) 0.031(6) 0.040(7) 0.047(7) -0.005(5) 0.011(6) -0.007(6)
C(29) 0.034(6) 0.030(5) 0.022(5) 0.002(4) 0.001(4) -0.005(4)
C(30) 0.037(7) 0.034(5) 0.036(6) 0.009(6) 0.015(6) 0.008(5)
C(31) 0.023(5) 0.033(6) 0.035(7) -0.004(4) 0.001(5) -0.010(5)
C(32) 0.033(6) 0.054(8) 0.022(6) -0.001(6) -0.004(5) -0.010(6)
C(33) 0.039(5) 0.025(5) 0.031(5) -0.003(5) 0.012(5) -0.002(4)
C(34) 0.038(5) 0.029(6) 0.031(6) 0.002(6) 0.002(6) 0.003(5)
C(35) 0.044(7) 0.026(6) 0.036(6) 0.012(6) 0.002(6) 0.012(5)
C(36) 0.050(8) 0.015(5) 0.062(9) 0.003(6) 0.030(7) -0.002(5)
C(37) 0.030(6) 0.033(5) 0.022(5) -0.001(5) -0.020(4) -0.004(4)
C(38) 0.029(6) 0.028(5) 0.028(6) 0.001(5) -0.013(4) -0.012(4)
C(39) 0.038(6) 0.017(5) 0.031(6) -0.005(5) -0.011(4) 0.013(4)
C(40) 0.023(6) 0.029(4) 0.038(6) -0.007(5) -0.001(5) 0.002(5)
C(41) 0.026(6) 0.030(5) 0.026(6) -0.006(5) -0.006(4) -0.002(5)
C(42) 0.033(6) 0.031(4) 0.034(7) -0.011(5) 0.008(5) 0.001(4)
C(43) 0.027(6) 0.030(5) 0.018(5) 0.000(5) 0.002(4) -0.006(4)
C(44) 0.054(6) 0.028(5) 0.038(7) 0.006(6) 0.012(6) 0.009(5)
C(45) 0.021(5) 0.034(5) 0.042(8) 0.003(5) 0.002(6) -0.004(5)
C(46) 0.056(7) 0.035(6) 0.07(1) 0.008(7) 0.016(8) 0.007(7)
C(47) 0.068(8) 0.024(5) 0.077(10) -0.004(7) 0.041(8) -0.011(6)
C(48) 0.036(7) 0.026(5) 0.052(8) 0.002(5) 0.011(6) 0.003(4)
C(49) 0.048(6) 0.021(4) 0.066(9) 0.015(5) 0.018(7) -0.007(4)
C(50) 0.027(5) 0.039(6) 0.035(7) 0.003(5) 0.004(5) -0.004(5)
C(51) 0.028(6) 0.034(5) 0.031(6) 0.010(5) -0.006(4) 0.000(5)
C(52) 0.023(6) 0.033(7) 0.038(7) 0.002(5) 0.000(5) -0.004(5)
C(53) 0.025(6) 0.049(6) 0.034(6) 0.002(5) -0.004(5) -0.013(5)
C(54) 0.035(7) 0.047(6) 0.036(7) 0.005(6) -0.016(5) -0.005(6)
C(55) 0.024(6) 0.045(5) 0.031(6) 0.017(5) -0.014(4) -0.019(5)
C(56) 0.020(5) 0.034(5) 0.027(5) 0.013(4) -0.003(4) -0.001(4)
C(57) 0.045(5) 0.018(5) 0.049(7) 0.011(5) -0.009(6) -0.005(5)
C(58) 0.050(7) 0.021(5) 0.057(9) 0.019(6) 0.004(7) 0.002(5)
C(59) 0.055(8) 0.044(7) 0.045(7) 0.001(6) 0.002(7) -0.029(7)
C(60) 0.043(5) 0.048(8) 0.041(8) 0.014(6) 0.001(7) -0.013(7)
C(61) 0.054(7) 0.031(6) 0.026(6) 0.002(4) 0.006(4) 0.000(5)
C(62) 0.056(8) 0.053(8) 0.053(9) -0.020(7) 0.007(8) -0.006(7)
C(63) 0.046(7) 0.032(6) 0.042(8) 0.009(6) 0.018(6) 0.011(6)
C(64) 0.061(9) 0.044(8) 0.039(8) -0.004(7) -0.017(6) 0.004(6)
C(65) 0.025(6) 0.069(7) 0.042(6) -0.008(5) 0.012(5) -0.021(7)
C(66) 0.049(8) 0.08(1) 0.033(7) -0.035(8) 0.014(6) -0.016(8)
C(67) 0.044(7) 0.054(8) 0.09(1) 0.006(6) 0.024(8) -0.026(8)
C(68) 0.031(6) 0.065(7) 0.037(7) -0.001(6) 0.006(6) -0.001(7)
C(69) 0.041(5) 0.042(5) 0.032(6) 0.016(5) -0.005(6) -0.015(5)
C(70) 0.067(9) 0.030(6) 0.036(7) 0.007(7) 0.004(7) 0.000(5)
C(71) 0.068(9) 0.033(7) 0.038(7) 0.007(7) 0.004(7) -0.020(6)
C(72) 0.042(5) 0.050(7) 0.048(7) -0.005(7) 0.001(8) -0.019(6)

loop_
_atom_type_symbol
_atom_type_description
_atom_type_scat_dispersion_real
_atom_type_scat_dispersion_imag
_atom_type_scat_source
C C 0.003 0.002
;International Tables for Crystallography
(1992, Vol. C, Tables 4.2.6.8 and 6.1.1.1)
;
H H 0.000 0.000
;International Tables for Crystallography
(1992, Vol. C, Table 6.1.1.2)
;
O O 0.011 0.006
;International Tables for Crystallography
(1992, Vol. C, Tables 4.2.6.8 and 6.1.1.1)
;
N N 0.006 0.003
;International Tables for Crystallography
(1992, Vol. C, Tables 4.2.6.8 and 6.1.1.1)
;
Ni Ni 0.339 1.112
;International Tables for Crystallography
(1992, Vol. C, Tables 4.2.6.8 and 6.1.1.1)
;

loop_
_geom_angle_atom_site_label_1
_geom_angle_atom_site_label_2
_geom_angle_atom_site_label_3
_geom_angle
_geom_angle_publ_flag
O(1) Ni(1) O(2) 86.1(3) yes
O(1) Ni(1) N(1) 94.3(3) yes
O(1) Ni(1) N(2) 174.0(4) yes
O(2) Ni(1) N(1) 173.6(4) yes
O(2) Ni(1) N(2) 94.0(3) yes
N(1) Ni(1) N(2) 86.3(4) yes
O(3) Ni(2) O(4) 85.6(3) yes
O(3) Ni(2) N(3) 94.3(4) yes
O(3) Ni(2) N(4) 174.1(4) yes
O(4) Ni(2) N(3) 174.8(4) yes
O(4) Ni(2) N(4) 94.2(4) yes
N(3) Ni(2) N(4) 86.5(4) yes
Ni(1) O(1) C(1) 128.7(6) yes
Ni(1) O(2) C(20) 128.7(6) yes
Ni(2) O(3) C(37) 129.0(7) yes
Ni(2) O(4) C(56) 128.2(7) yes
C(73) O(5) C(74) 77.4(10) yes
Ni(1) N(1) C(7) 127.3(7) yes
Ni(1) N(1) C(8) 114.8(7) yes
C(7) N(1) C(8) 117.6(9) yes
Ni(1) N(2) C(13) 110.7(7) yes
Ni(1) N(2) C(14) 125.4(7) yes
C(13) N(2) C(14) 123.8(10) yes
Ni(2) N(3) C(43) 125.0(8) yes
Ni(2) N(3) C(44) 111.3(7) yes
C(43) N(3) C(44) 123.4(10) yes
Ni(2) N(4) C(49) 113.5(7) yes
Ni(2) N(4) C(50) 125.8(8) yes
C(49) N(4) C(50) 120.3(10) yes
O(1) C(1) C(2) 120.7(9) yes
O(1) C(1) C(6) 121.3(9) yes
C(2) C(1) C(6) 117.9(10) yes
C(1) C(2) C(3) 117.8(10) yes
C(1) C(2) C(21) 119.2(9) yes
C(3) C(2) C(21) 123.0(10) yes
C(2) C(3) C(4) 126(1) yes
C(3) C(4) C(5) 115.9(10) yes
C(3) C(4) C(25) 120.7(10) yes
C(5) C(4) C(25) 123.4(10) yes
C(4) C(5) C(6) 121.9(10) yes
C(1) C(6) C(5) 120.0(10) yes
C(1) C(6) C(7) 122.5(10) yes
C(5) C(6) C(7) 117.5(9) yes
N(1) C(7) C(6) 124.8(9) yes
N(1) C(8) C(9) 122(1) yes
N(1) C(8) C(13) 107(1) yes
C(9) C(8) C(13) 117(1) yes
C(8) C(9) C(10) 111(1) yes
C(9) C(10) C(11) 116(1) yes
C(10) C(11) C(12) 117(1) yes
C(11) C(12) C(13) 110(1) yes
N(2) C(13) C(8) 111(1) yes
N(2) C(13) C(12) 117(1) yes
C(8) C(13) C(12) 117(1) yes
N(2) C(14) C(15) 127(1) yes
C(14) C(15) C(16) 118.3(9) yes
C(14) C(15) C(20) 121.1(10) yes
C(16) C(15) C(20) 120.7(10) yes
C(15) C(16) C(17) 121.8(9) yes
C(16) C(17) C(18) 117.2(9) yes
C(16) C(17) C(29) 122.8(10) yes
C(18) C(17) C(29) 119.9(9) yes
C(17) C(18) C(19) 124.1(9) yes
C(18) C(19) C(20) 117.4(9) yes
C(18) C(19) C(33) 121.6(9) yes
C(20) C(19) C(33) 120.9(9) yes
O(2) C(20) C(15) 122.7(9) yes
O(2) C(20) C(19) 118.9(9) yes
C(15) C(20) C(19) 118.5(9) yes
C(2) C(21) C(22) 110.4(9) yes
C(2) C(21) C(23) 111.4(9) yes
C(2) C(21) C(24) 109.1(9) yes
C(22) C(21) C(23) 109.8(9) yes
C(22) C(21) C(24) 106(1) yes
C(23) C(21) C(24) 109(1) yes
C(4) C(25) C(26) 111.9(9) yes
C(4) C(25) C(27) 110.2(9) yes
C(4) C(25) C(28) 109.5(9) yes
C(26) C(25) C(27) 107.2(10) yes
C(26) C(25) C(28) 108.5(9) yes
C(27) C(25) C(28) 109.5(10) yes
C(17) C(29) C(30) 112.7(9) yes
C(17) C(29) C(31) 110.1(9) yes
C(17) C(29) C(32) 109.5(9) yes
C(30) C(29) C(31) 108.7(9) yes
C(30) C(29) C(32) 108.0(9) yes
C(31) C(29) C(32) 107.8(9) yes
C(19) C(33) C(34) 109.0(9) yes
C(19) C(33) C(35) 111.6(10) yes
C(19) C(33) C(36) 111.5(9) yes
C(34) C(33) C(35) 109.5(10) yes
C(34) C(33) C(36) 106(1) yes
C(35) C(33) C(36) 108.2(10) yes
O(3) C(37) C(38) 120.8(10) yes
O(3) C(37) C(42) 122(1) yes
C(38) C(37) C(42) 116(1) yes
C(37) C(38) C(39) 118.5(10) yes
C(37) C(38) C(57) 120(1) yes
C(39) C(38) C(57) 120(1) yes
C(38) C(39) C(40) 123.8(9) yes
C(39) C(40) C(41) 117(1) yes
C(39) C(40) C(61) 118.9(9) yes
C(41) C(40) C(61) 123(1) yes
C(40) C(41) C(42) 119(1) yes
C(37) C(42) C(41) 123(1) yes
C(37) C(42) C(43) 119(1) yes
C(41) C(42) C(43) 116(1) yes
N(3) C(43) C(42) 128.0(10) yes
N(3) C(44) C(45) 117.8(10) yes
N(3) C(44) C(49) 107.3(9) yes
C(45) C(44) C(49) 112(1) yes
C(44) C(45) C(46) 110(1) yes
C(45) C(46) C(47) 112(1) yes
C(46) C(47) C(48) 114(1) yes
C(47) C(48) C(49) 109.6(10) yes
N(4) C(49) C(44) 104.9(9) yes
N(4) C(49) C(48) 119(1) yes
C(44) C(49) C(48) 113.3(9) yes
N(4) C(50) C(51) 127(1) yes
C(50) C(51) C(52) 117(1) yes
C(50) C(51) C(56) 119(1) yes
C(52) C(51) C(56) 123(1) yes
C(51) C(52) C(53) 120(1) yes
C(52) C(53) C(54) 116(1) yes
C(52) C(53) C(65) 123(1) yes
C(54) C(53) C(65) 119(1) yes
C(53) C(54) C(55) 125(1) yes
C(54) C(55) C(56) 118(1) yes
C(54) C(55) C(69) 122(1) yes
C(56) C(55) C(69) 119(1) yes
O(4) C(56) C(51) 123.3(10) yes
O(4) C(56) C(55) 120(1) yes
C(51) C(56) C(55) 115(1) yes
C(38) C(57) C(58) 113(1) yes
C(38) C(57) C(59) 108.7(9) yes
C(38) C(57) C(60) 109(1) yes
C(58) C(57) C(59) 108.4(10) yes
C(58) C(57) C(60) 107.9(10) yes
C(59) C(57) C(60) 108(1) yes
C(40) C(61) C(62) 108.8(10) yes
C(40) C(61) C(63) 110.6(9) yes
C(40) C(61) C(64) 109(1) yes
C(62) C(61) C(63) 107(1) yes
C(62) C(61) C(64) 111(1) yes
C(63) C(61) C(64) 108(1) yes
C(53) C(65) C(66) 110.8(9) yes
C(53) C(65) C(67) 111(1) yes
C(53) C(65) C(68) 112(1) yes
C(66) C(65) C(67) 110(1) yes
C(66) C(65) C(68) 104(1) yes
C(67) C(65) C(68) 107.2(9) yes
C(55) C(69) C(70) 111.0(10) yes
C(55) C(69) C(71) 111(1) yes
C(55) C(69) C(72) 110.4(10) yes
C(70) C(69) C(71) 106.7(9) yes
C(70) C(69) C(72) 110(1) yes
C(71) C(69) C(72) 107(1) yes
O(5) C(74) O(6) 125(1) yes

loop_
_geom_bond_atom_site_label_1
_geom_bond_atom_site_label_2
_geom_bond_distance
_geom_bond_publ_flag
Ni(1) O(1) 1.851(7) yes
Ni(1) O(2) 1.860(7) yes
Ni(1) N(1) 1.854(8) yes
Ni(1) N(2) 1.868(9) yes
Ni(2) O(3) 1.854(7) yes
Ni(2) O(4) 1.847(7) yes
Ni(2) N(3) 1.847(9) yes
Ni(2) N(4) 1.853(9) yes
O(1) C(1) 1.34(1) yes
O(2) C(20) 1.31(1) yes
O(3) C(37) 1.30(1) yes
O(4) C(56) 1.28(1) yes
O(5) C(73) 1.35(2) yes
O(5) C(74) 1.70(2) yes
O(6) C(74) 1.53(2) yes
N(1) C(7) 1.31(1) yes
N(1) C(8) 1.47(1) yes
N(2) C(13) 1.49(1) yes
N(2) C(14) 1.27(1) yes
N(3) C(43) 1.28(1) yes
N(3) C(44) 1.47(1) yes
N(4) C(49) 1.48(1) yes
N(4) C(50) 1.26(1) yes
C(1) C(2) 1.44(1) yes
C(1) C(6) 1.43(1) yes
C(2) C(3) 1.36(1) yes
C(2) C(21) 1.54(1) yes
C(3) C(4) 1.41(1) yes
C(4) C(5) 1.39(1) yes
C(4) C(25) 1.51(1) yes
C(5) C(6) 1.41(1) yes
C(6) C(7) 1.43(1) yes
C(8) C(9) 1.48(2) yes
C(8) C(13) 1.44(2) yes
C(9) C(10) 1.50(2) yes
C(10) C(11) 1.42(2) yes
C(11) C(12) 1.52(2) yes
C(12) C(13) 1.50(2) yes
C(14) C(15) 1.42(1) yes
C(15) C(16) 1.43(1) yes
C(15) C(20) 1.41(1) yes
C(16) C(17) 1.37(1) yes
C(17) C(18) 1.42(1) yes
C(17) C(29) 1.51(1) yes
C(18) C(19) 1.40(1) yes
C(19) C(20) 1.45(1) yes
C(19) C(33) 1.53(1) yes
C(21) C(22) 1.52(2) yes
C(21) C(23) 1.54(2) yes
C(21) C(24) 1.54(1) yes
C(25) C(26) 1.55(2) yes
C(25) C(27) 1.51(2) yes
C(25) C(28) 1.53(2) yes
C(29) C(30) 1.53(1) yes
C(29) C(31) 1.56(1) yes
C(29) C(32) 1.53(1) yes
C(33) C(34) 1.55(2) yes
C(33) C(35) 1.53(2) yes
C(33) C(36) 1.52(1) yes
C(37) C(38) 1.44(1) yes
C(37) C(42) 1.40(2) yes
C(38) C(39) 1.40(2) yes
C(38) C(57) 1.52(1) yes
C(39) C(40) 1.42(1) yes
C(40) C(41) 1.36(1) yes
C(40) C(61) 1.58(2) yes
C(41) C(42) 1.42(1) yes
C(42) C(43) 1.45(1) yes
C(44) C(45) 1.55(2) yes
C(44) C(49) 1.50(2) yes
C(45) C(46) 1.53(2) yes
C(46) C(47) 1.49(2) yes
C(47) C(48) 1.53(2) yes
C(48) C(49) 1.52(1) yes
C(50) C(51) 1.42(1) yes
C(51) C(52) 1.41(2) yes
C(51) C(56) 1.44(1) yes
C(52) C(53) 1.40(2) yes
C(53) C(54) 1.41(2) yes
C(53) C(65) 1.49(2) yes
C(54) C(55) 1.40(2) yes
C(55) C(56) 1.46(1) yes
C(55) C(69) 1.51(2) yes
C(57) C(58) 1.54(2) yes
C(57) C(59) 1.58(2) yes
C(57) C(60) 1.58(2) yes
C(61) C(62) 1.54(2) yes
C(61) C(63) 1.51(2) yes
C(61) C(64) 1.51(2) yes
C(65) C(66) 1.53(2) yes
C(65) C(67) 1.53(2) yes
C(65) C(68) 1.58(2) yes
C(69) C(70) 1.54(2) yes
C(69) C(71) 1.52(2) yes
C(69) C(72) 1.55(2) yes
